data_4512705
loop_
_publ_author_name
'Yoshida, Yukihiro'
'Kumagai, Yoshihide'
'Mizuno, Motohiro'
'Saito, Gunzi'

_publ_section_title
;
 Structure--Property Relationship of Supramolecular Rotators of Coronene
 in Charge-Transfer Solids
;
_journal_issue 3
_journal_name_full 'Crystal Growth &amp; Design'
_journal_page_first 1389
_journal_paper_doi 10.1021/cg5017774
_journal_volume 15
_journal_year 2015
_chemical_formula_moiety '(C24 H12), (C14 H8 N4 O2)'
_chemical_formula_sum 'C38 H20 N4 O2'
_chemical_formula_weight 564.60
_chemical_name_common coronene-(MeO)2TCNQ
_chemical_name_systematic
; 
 ? 
;
_space_group_IT_number 2
_symmetry_cell_setting triclinic
_symmetry_space_group_name_Hall '-P 1'
_symmetry_space_group_name_H-M 'P -1'
_atom_sites_solution_hydrogens geom
_atom_sites_solution_primary direct
_atom_sites_solution_secondary difmap
_audit_creation_method SHELXL-97
_cell_angle_alpha 111.166(1)
_cell_angle_beta 105.862(2)
_cell_angle_gamma 90.910(2)
_cell_formula_units_Z 1
_cell_length_a 7.1529(9)
_cell_length_b 9.5780(12)
_cell_length_c 10.6022(14)
_cell_measurement_reflns_used 2331
_cell_measurement_temperature 100(2)
_cell_measurement_theta_max 27.92
_cell_measurement_theta_min 2.16
_cell_volume 646.23(14)
_computing_cell_refinement 'Bruker SAINT'
_computing_data_collection 'Bruker APEX2'
_computing_data_reduction 'Bruker SAINT'
_computing_molecular_graphics 'Bruker SHELXTL'
_computing_publication_material 'Bruker SHELXTL'
_computing_structure_refinement 'SHELXL-97 (Sheldrick, 2008)'
_computing_structure_solution 'SHELXS-97 (Sheldrick, 2008)'
_diffrn_ambient_temperature 100(2)
_diffrn_detector_area_resol_mean 8.333
_diffrn_measured_fraction_theta_full 0.997
_diffrn_measured_fraction_theta_max 0.997
_diffrn_measurement_device_type 'Bruker APEX-II CCD'
_diffrn_measurement_method '\f and \w scans'
_diffrn_radiation_monochromator graphite
_diffrn_radiation_source 'fine-focus sealed tube'
_diffrn_radiation_type MoK\a
_diffrn_radiation_wavelength 0.71073
_diffrn_reflns_av_R_equivalents 0.0238
_diffrn_reflns_av_sigmaI/netI 0.0319
_diffrn_reflns_limit_h_max 8
_diffrn_reflns_limit_h_min -8
_diffrn_reflns_limit_k_max 11
_diffrn_reflns_limit_k_min -11
_diffrn_reflns_limit_l_max 12
_diffrn_reflns_limit_l_min -12
_diffrn_reflns_number 6224
_diffrn_reflns_theta_full 25.00
_diffrn_reflns_theta_max 25.03
_diffrn_reflns_theta_min 2.16
_exptl_absorpt_coefficient_mu 0.092
_exptl_absorpt_correction_T_max 0.9963
_exptl_absorpt_correction_T_min 0.9634
_exptl_absorpt_correction_type numerical
_exptl_crystal_colour 'dark purple'
_exptl_crystal_density_diffrn 1.451
_exptl_crystal_density_method 'not measured'
_exptl_crystal_description rod
_exptl_crystal_F_000 292
_exptl_crystal_size_max 0.41
_exptl_crystal_size_mid 0.05
_exptl_crystal_size_min 0.04
_refine_diff_density_max 0.282
_refine_diff_density_min -0.238
_refine_diff_density_rms 0.044
_refine_ls_extinction_method none
_refine_ls_goodness_of_fit_ref 0.990
_refine_ls_hydrogen_treatment constr
_refine_ls_matrix_type full
_refine_ls_number_parameters 200
_refine_ls_number_reflns 2281
_refine_ls_number_restraints 0
_refine_ls_restrained_S_all 0.990
_refine_ls_R_factor_all 0.0628
_refine_ls_R_factor_gt 0.0395
_refine_ls_shift/su_max 0.000
_refine_ls_shift/su_mean 0.000
_refine_ls_structure_factor_coef Fsqd
_refine_ls_weighting_details 'calc w=1/[\s^2^(Fo^2^)+(0.0666P)^2^+0.0000P] where P=(Fo^2^+2Fc^2^)/3'
_refine_ls_weighting_scheme calc
_refine_ls_wR_factor_gt 0.0981
_refine_ls_wR_factor_ref 0.1075
_reflns_number_gt 1641
_reflns_number_total 2281
_reflns_threshold_expression >2sigma(I)
_cod_data_source_file cg5017774_si_005.cif
_cod_data_source_block coronene-(MeO)2TCNQ-100K
_cod_depositor_comments
;
The following automatic conversions were performed:

'_symmetry_cell_setting' value 'Triclinic' changed to 'triclinic'
according to
/usr/data/users/saulius/crontab/automatic-downloads/rss-feeds/ACS/lib/dictionaries/cif_core.dic
dictionary named 'cif_core.dic' version 2.4.2 from 2011-04-26.

Automatic conversion script
Id: cif_fix_values 3008 2015-01-20 13:52:24Z robertas 

 Adding full bibliography for 4512705--4512708.cif.
;
_cod_original_sg_symbol_H-M 'P-1   '
_cod_database_code 4512705

loop_
_symmetry_equiv_pos_as_xyz
'x, y, z'
'-x, -y, -z'

loop_
_atom_site_label
_atom_site_type_symbol
_atom_site_fract_x
_atom_site_fract_y
_atom_site_fract_z
_atom_site_U_iso_or_equiv
_atom_site_adp_type
_atom_site_occupancy
_atom_site_symmetry_multiplicity
_atom_site_calc_flag
_atom_site_refinement_flags
C1 C 0.4085(2) 0.13058(18) 0.69462(18) 0.0205(4) Uani 1 1 d .
H1 H 0.3656 0.0579 0.6030 0.025 Uiso 1 1 calc R
C2 C 0.3667(2) 0.28061(17) 0.71880(17) 0.0174(4) Uani 1 1 d .
C3 C 0.2635(2) 0.32617(19) 0.60858(17) 0.0211(4) Uani 1 1 d .
H3 H 0.2197 0.2553 0.5161 0.025 Uiso 1 1 calc R
C4 C 0.2270(2) 0.47203(18) 0.63534(17) 0.0210(4) Uani 1 1 d .
H4 H 0.1610 0.4989 0.5605 0.025 Uiso 1 1 calc R
C5 C 0.2880(2) 0.58341(18) 0.77530(17) 0.0178(4) Uani 1 1 d .
C6 C 0.2500(2) 0.73533(18) 0.80596(18) 0.0205(4) Uani 1 1 d .
H6 H 0.1810 0.7637 0.7329 0.025 Uiso 1 1 calc R
C7 C 0.3132(2) 0.83989(18) 0.94071(18) 0.0204(4) Uani 1 1 d .
H7 H 0.2857 0.9385 0.9578 0.024 Uiso 1 1 calc R
C8 C 0.4202(2) 0.80295(17) 1.05635(17) 0.0184(4) Uani 1 1 d .
C9 C 0.4902(2) 0.90952(18) 1.19772(18) 0.0207(4) Uani 1 1 d .
H9 H 0.4663 1.0092 1.2173 0.025 Uiso 1 1 calc R
C10 C 0.4333(2) 0.38960(17) 0.85895(16) 0.0158(4) Uani 1 1 d .
C11 C 0.3922(2) 0.54178(17) 0.88706(17) 0.0158(4) Uani 1 1 d .
C12 C 0.4598(2) 0.65192(17) 1.02836(17) 0.0151(4) Uani 1 1 d .
C13 C -0.0615(2) 0.38040(17) 0.86417(16) 0.0163(4) Uani 1 1 d .
C14 C 0.0479(2) 0.35509(17) 0.98705(17) 0.0162(4) Uani 1 1 d .
H14 H 0.0791 0.2586 0.9771 0.019 Uiso 1 1 calc R
C15 C 0.1073(2) 0.46641(17) 1.11668(16) 0.0157(4) Uani 1 1 d .
C16 C -0.1214(2) 0.26295(17) 0.73374(16) 0.0169(4) Uani 1 1 d .
C17 C -0.0730(2) 0.11432(18) 0.72139(16) 0.0190(4) Uani 1 1 d .
C18 C -0.2365(2) 0.26873(17) 0.60176(18) 0.0176(4) Uani 1 1 d .
C19 C 0.2623(2) 0.30375(17) 1.22785(18) 0.0222(4) Uani 1 1 d .
H19A H 0.3431 0.3106 1.3191 0.033 Uiso 1 1 calc R
H19B H 0.3332 0.2677 1.1599 0.033 Uiso 1 1 calc R
H19C H 0.1456 0.2350 1.1991 0.033 Uiso 1 1 calc R
N1 N -0.0354(2) -0.00432(16) 0.71241(15) 0.0268(4) Uani 1 1 d .
N2 N -0.3304(2) 0.25760(15) 0.49058(15) 0.0242(4) Uani 1 1 d .
O1 O 0.20975(15) 0.45109(11) 1.23614(11) 0.0199(3) Uani 1 1 d .

loop_
_atom_site_aniso_label
_atom_site_aniso_U_11
_atom_site_aniso_U_22
_atom_site_aniso_U_33
_atom_site_aniso_U_23
_atom_site_aniso_U_13
_atom_site_aniso_U_12
C1 0.0200(9) 0.0186(9) 0.0196(9) 0.0030(7) 0.0070(7) -0.0030(7)
C2 0.0140(8) 0.0196(8) 0.0192(9) 0.0070(7) 0.0065(7) -0.0018(7)
C3 0.0190(9) 0.0258(9) 0.0155(9) 0.0052(7) 0.0043(7) -0.0032(7)
C4 0.0155(8) 0.0300(10) 0.0203(9) 0.0149(8) 0.0025(7) 0.0002(7)
C5 0.0130(8) 0.0233(9) 0.0224(9) 0.0134(8) 0.0073(7) 0.0021(7)
C6 0.0156(8) 0.0272(9) 0.0272(10) 0.0189(8) 0.0079(7) 0.0049(7)
C7 0.0181(9) 0.0194(9) 0.0312(10) 0.0156(8) 0.0108(8) 0.0046(7)
C8 0.0156(8) 0.0187(9) 0.0267(10) 0.0119(7) 0.0109(7) 0.0026(7)
C9 0.0223(9) 0.0142(8) 0.0277(10) 0.0070(7) 0.0123(8) 0.0012(7)
C10 0.0126(8) 0.0184(9) 0.0192(9) 0.0091(7) 0.0064(7) -0.0010(7)
C11 0.0115(8) 0.0192(9) 0.0194(9) 0.0093(7) 0.0062(7) 0.0003(6)
C12 0.0113(8) 0.0172(8) 0.0201(9) 0.0087(7) 0.0076(7) 0.0009(6)
C13 0.0123(8) 0.0186(9) 0.0198(9) 0.0084(7) 0.0065(7) 0.0003(7)
C14 0.0155(8) 0.0140(8) 0.0222(9) 0.0098(7) 0.0065(7) 0.0020(7)
C15 0.0118(8) 0.0196(9) 0.0188(9) 0.0107(7) 0.0049(7) 0.0016(6)
C16 0.0167(8) 0.0166(8) 0.0195(9) 0.0083(7) 0.0069(7) 0.0020(6)
C17 0.0178(8) 0.0211(9) 0.0163(9) 0.0061(7) 0.0036(7) -0.0013(7)
C18 0.0199(9) 0.0118(8) 0.0204(10) 0.0035(7) 0.0084(8) 0.0001(7)
C19 0.0227(9) 0.0204(9) 0.0285(10) 0.0161(8) 0.0061(7) 0.0047(7)
N1 0.0278(8) 0.0214(8) 0.0281(9) 0.0086(7) 0.0047(7) 0.0023(6)
N2 0.0287(8) 0.0225(8) 0.0204(8) 0.0080(7) 0.0060(7) 0.0020(6)
O1 0.0229(6) 0.0178(6) 0.0193(7) 0.0099(5) 0.0027(5) 0.0040(5)

loop_
_atom_type_symbol
_atom_type_description
_atom_type_scat_dispersion_real
_atom_type_scat_dispersion_imag
_atom_type_scat_source
C C 0.0033 0.0016 'International Tables Vol C Tables 4.2.6.8 and 6.1.1.4'
H H 0.0000 0.0000 'International Tables Vol C Tables 4.2.6.8 and 6.1.1.4'
N N 0.0061 0.0033 'International Tables Vol C Tables 4.2.6.8 and 6.1.1.4'
O O 0.0106 0.0060 'International Tables Vol C Tables 4.2.6.8 and 6.1.1.4'

loop_
_geom_angle_atom_site_label_1
_geom_angle_atom_site_label_2
_geom_angle_atom_site_label_3
_geom_angle
_geom_angle_site_symmetry_1
_geom_angle_site_symmetry_3
C9 C1 C2 121.55(16) 2_667 .
C9 C1 H1 119.2 2_667 .
C2 C1 H1 119.2 . .
C10 C2 C3 118.79(14) . .
C10 C2 C1 118.37(14) . .
C3 C2 C1 122.84(15) . .
C4 C3 C2 121.37(16) . .
C4 C3 H3 119.3 . .
C2 C3 H3 119.3 . .
C3 C4 C5 121.24(15) . .
C3 C4 H4 119.4 . .
C5 C4 H4 119.4 . .
C11 C5 C6 119.01(15) . .
C11 C5 C4 118.70(14) . .
C6 C5 C4 122.28(14) . .
C7 C6 C5 120.88(15) . .
C7 C6 H6 119.6 . .
C5 C6 H6 119.6 . .
C6 C7 C8 121.93(15) . .
C6 C7 H7 119.0 . .
C8 C7 H7 119.0 . .
C9 C8 C12 118.41(14) . .
C9 C8 C7 123.37(15) . .
C12 C8 C7 118.22(15) . .
C1 C9 C8 121.52(15) 2_667 .
C1 C9 H9 119.2 2_667 .
C8 C9 H9 119.2 . .
C2 C10 C12 120.19(14) . 2_667
C2 C10 C11 119.74(14) . .
C12 C10 C11 120.07(15) 2_667 .
C5 C11 C12 120.07(14) . .
C5 C11 C10 120.14(15) . .
C12 C11 C10 119.79(14) . .
C8 C12 C10 119.97(15) . 2_667
C8 C12 C11 119.90(14) . .
C10 C12 C11 120.13(14) 2_667 .
C16 C13 C14 120.34(14) . .
C16 C13 C15 122.14(14) . 2_567
C14 C13 C15 117.52(14) . 2_567
C15 C14 C13 122.19(14) . .
C15 C14 H14 118.9 . .
C13 C14 H14 118.9 . .
O1 C15 C14 125.48(14) . .
O1 C15 C13 114.23(14) . 2_567
C14 C15 C13 120.29(14) . 2_567
C13 C16 C18 127.12(14) . .
C13 C16 C17 119.70(14) . .
C18 C16 C17 113.16(14) . .
N1 C17 C16 179.34(17) . .
N2 C18 C16 173.04(16) . .
O1 C19 H19A 109.5 . .
O1 C19 H19B 109.5 . .
H19A C19 H19B 109.5 . .
O1 C19 H19C 109.5 . .
H19A C19 H19C 109.5 . .
H19B C19 H19C 109.5 . .
C15 O1 C19 118.30(12) . .

loop_
_geom_bond_atom_site_label_1
_geom_bond_atom_site_label_2
_geom_bond_distance
_geom_bond_site_symmetry_2
C1 C9 1.360(2) 2_667
C1 C2 1.418(2) .
C1 H1 0.9300 .
C2 C10 1.415(2) .
C2 C3 1.417(2) .
C3 C4 1.366(2) .
C3 H3 0.9300 .
C4 C5 1.421(2) .
C4 H4 0.9300 .
C5 C11 1.410(2) .
C5 C6 1.420(2) .
C6 C7 1.359(2) .
C6 H6 0.9300 .
C7 C8 1.422(2) .
C7 H7 0.9300 .
C8 C9 1.417(2) .
C8 C12 1.418(2) .
C9 C1 1.360(2) 2_667
C9 H9 0.9300 .
C10 C12 1.422(2) 2_667
C10 C11 1.431(2) .
C11 C12 1.427(2) .
C12 C10 1.422(2) 2_667
C13 C16 1.378(2) .
C13 C14 1.430(2) .
C13 C15 1.462(2) 2_567
C14 C15 1.347(2) .
C14 H14 0.9300 .
C15 O1 1.3391(18) .
C15 C13 1.462(2) 2_567
C16 C18 1.438(2) .
C16 C17 1.439(2) .
C17 N1 1.1482(19) .
C18 N2 1.152(2) .
C19 O1 1.4443(17) .
C19 H19A 0.9600 .
C19 H19B 0.9600 .
C19 H19C 0.9600 .
